data_4517241
loop_
_publ_author_name
'Alice Heskia'
'Thierry Maris'
'James D. Wuest'

_publ_section_title
;
 Foiling Normal Patterns of Crystallization by Design. Polymorphism of
 Phosphangulene Chalcogenides
;
_journal_name_full 'Cryst. Growth & Design'
_journal_page_first 5390
_journal_page_last 5406
_journal_paper_doi 10.1021/acs.cgd.9b00907
_journal_volume 19
_journal_year 2019
_chemical_formula_moiety 'C18 H9 O3 P S'
_chemical_formula_sum 'C18 H9 O3 P S'
_chemical_formula_weight 336.28
_chemical_name_common 'phosphangulene sulfide'
_chemical_name_systematic '4,8,12-Trioxa-12c-phosphadibenzo[cd,mn]pyrene 12c-sulfide'
_space_group_crystal_system orthorhombic
_space_group_IT_number 61
_space_group_name_Hall '-P 2ac 2ab'
_space_group_name_H-M_alt 'P b c a'
_atom_sites_solution_hydrogens difmap
_atom_sites_solution_primary direct
_audit_contact_author_name
;
;
_audit_creation_date 2018-11-12
_audit_creation_method
;
Olex2 1.2
(compiled 2018.05.29 svn.r3508 for OlexSys, GUI svn.r5506)
;
_cell_angle_alpha 90
_cell_angle_beta 90
_cell_angle_gamma 90
_cell_formula_units_Z 8
_cell_length_a 14.7446(3)
_cell_length_b 13.0971(3)
_cell_length_c 14.9443(3)
_cell_measurement_reflns_used 9878
_cell_measurement_temperature 105
_cell_measurement_theta_max 63.538
_cell_measurement_theta_min 3.905
_cell_volume 2885.92(11)
_computing_cell_refinement
;
SAINT (2013) V8.34A; Integration Software for Single Crystal Data.
Bruker AXS Inc., Madison, WI 53719-1173.
;
_computing_data_collection
;
APEX 2 (2013) Bruker AXS Inc., Madison, WI 53719-1173.
;
_computing_data_reduction
;
SAINT (2013) V8.34A; Integration Software for Single Crystal Data.
Bruker AXS Inc., Madison, WI 53719-1173.
;
_computing_molecular_graphics 'Olex2 (Dolomanov et al., 2009)'
_computing_publication_material 'Olex2 (Dolomanov et al., 2009)'
_computing_structure_refinement 'XL (Sheldrick, 2008)'
_computing_structure_solution 'XT (Sheldrick, 2015)'
_diffrn_ambient_temperature 105
_diffrn_detector 'CMOS Area detector'
_diffrn_detector_area_resol_mean 10.24
_diffrn_detector_type 'Bruker Photon 100 CMOS Detector'
_diffrn_measured_fraction_theta_full 0.996
_diffrn_measured_fraction_theta_max 0.995
_diffrn_measurement_device 'k-geometry diffractometer'
_diffrn_measurement_device_type 'Bruker Venture Metaljet'
_diffrn_measurement_method '\w and \f scans'
_diffrn_radiation_collimation 'Focusing mirrors'
_diffrn_radiation_monochromator 'Helios MX Mirror Optics'
_diffrn_radiation_probe x-ray
_diffrn_radiation_type GaK\a
_diffrn_radiation_wavelength 1.34139
_diffrn_reflns_av_R_equivalents 0.0274
_diffrn_reflns_av_unetI/netI 0.0154
_diffrn_reflns_Laue_measured_fraction_full 0.996
_diffrn_reflns_Laue_measured_fraction_max 0.995
_diffrn_reflns_limit_h_max 13
_diffrn_reflns_limit_h_min -19
_diffrn_reflns_limit_k_max 17
_diffrn_reflns_limit_k_min -17
_diffrn_reflns_limit_l_max 19
_diffrn_reflns_limit_l_min -15
_diffrn_reflns_number 30130
_diffrn_reflns_point_group_measured_fraction_full 0.996
_diffrn_reflns_point_group_measured_fraction_max 0.995
_diffrn_reflns_theta_full 53.594
_diffrn_reflns_theta_max 63.554
_diffrn_reflns_theta_min 4.697
_diffrn_source 'Metal Jet'
_diffrn_source_target Ga
_diffrn_source_type 'Gallium Liquid Metal Jet Source'
_exptl_absorpt_coefficient_mu 2.049
_exptl_absorpt_correction_T_max 0.7523
_exptl_absorpt_correction_T_min 0.6898
_exptl_absorpt_correction_type multi-scan
_exptl_absorpt_process_details
;
SADABS-2014/5 (Bruker,2014/5) was used for absorption correction.
wR2(int) was 0.0941 before and 0.0399 after correction.
The Ratio of minimum to maximum transmission is 0.9169.
The \l/2 correction factor is 0.00150.
;
_exptl_crystal_colour 'clear light colourless'
_exptl_crystal_colour_lustre clear
_exptl_crystal_colour_modifier light
_exptl_crystal_colour_primary colourless
_exptl_crystal_density_diffrn 1.548
_exptl_crystal_description Block
_exptl_crystal_F_000 1376
_exptl_crystal_recrystallization_method 'Crystallized in EtOH (with small traces of THF)'
_exptl_crystal_size_max 0.22
_exptl_crystal_size_mid 0.17
_exptl_crystal_size_min 0.12
_refine_diff_density_max 0.456
_refine_diff_density_min -0.222
_refine_diff_density_rms 0.056
_refine_ls_extinction_coef .
_refine_ls_extinction_method none
_refine_ls_goodness_of_fit_ref 1.051
_refine_ls_hydrogen_treatment refall
_refine_ls_matrix_type full
_refine_ls_number_parameters 244
_refine_ls_number_reflns 3574
_refine_ls_number_restraints 0
_refine_ls_restrained_S_all 1.051
_refine_ls_R_factor_all 0.0306
_refine_ls_R_factor_gt 0.0294
_refine_ls_shift/su_max 0.001
_refine_ls_shift/su_mean 0.000
_refine_ls_structure_factor_coef Fsqd
_refine_ls_weighting_details 'w=1/[\s^2^(Fo^2^)+(0.0503P)^2^+1.2666P] where P=(Fo^2^+2Fc^2^)/3'
_refine_ls_weighting_scheme calc
_refine_ls_wR_factor_gt 0.0847
_refine_ls_wR_factor_ref 0.0857
_reflns_Friedel_coverage 0.000
_reflns_Friedel_fraction_full .
_reflns_Friedel_fraction_max .
_reflns_number_gt 3406
_reflns_number_total 3574
_reflns_threshold_expression 'I > 2\s(I)'
_cod_data_source_file phangs_b_jw1821.cif
_cod_data_source_block jw1821
_cod_depositor_comments
;
The following automatic conversions were performed:

data item '_diffrn_radiation_probe' value 'X-ray' was changed to
'x-ray' in accordance with the built-in table derived from the CIF
Core dictionary named 'cif_core.dic' version 2.4.5 last updated on
2014-11-21.

Automatic conversion script
Id: cif_fix_values 6909 2019-04-08 15:41:33Z antanas 
;
_cod_database_code 4517241

loop_
_space_group_symop_id
_space_group_symop_operation_xyz
1 'x, y, z'
2 '-x+1/2, -y, z+1/2'
3 '-x, y+1/2, -z+1/2'
4 'x+1/2, -y+1/2, -z'
5 '-x, -y, -z'
6 'x-1/2, y, -z-1/2'
7 'x, -y-1/2, z-1/2'
8 '-x-1/2, y-1/2, z'

loop_
_atom_site_label
_atom_site_type_symbol
_atom_site_fract_x
_atom_site_fract_y
_atom_site_fract_z
_atom_site_U_iso_or_equiv
_atom_site_adp_type
_atom_site_occupancy
_atom_site_site_symmetry_order
_atom_site_calc_flag
_atom_site_refinement_flags_posn
_atom_site_refinement_flags_adp
_atom_site_refinement_flags_occupancy
_atom_site_disorder_assembly
_atom_site_disorder_group
S1A S 0.36693(2) 0.13616(2) 0.62319(2) 0.01970(9) Uani 1 1 d . . . . .
P1A P 0.43127(2) 0.26506(2) 0.61960(2) 0.01322(9) Uani 1 1 d . . . . .
O1A O 0.54704(6) 0.29932(7) 0.78196(5) 0.02309(18) Uani 1 1 d . . . . .
O2A O 0.30024(6) 0.43742(7) 0.60766(6) 0.0261(2) Uani 1 1 d . . . . .
O3A O 0.55517(6) 0.27898(7) 0.46056(5) 0.02213(18) Uani 1 1 d . . . . .
C1A C 0.41239(7) 0.35695(8) 0.70312(7) 0.0181(2) Uani 1 1 d . . . . .
C2A C 0.47054(8) 0.36206(9) 0.77632(7) 0.0207(2) Uani 1 1 d . . . . .
C3A C 0.45374(10) 0.43241(10) 0.84390(8) 0.0288(3) Uani 1 1 d . . . . .
H3A H 0.4913(12) 0.4348(14) 0.8929(11) 0.030(4) Uiso 1 1 d . . . . .
C4A C 0.38131(10) 0.49998(10) 0.83250(10) 0.0326(3) Uani 1 1 d . . . . .
H4A H 0.3731(14) 0.5520(18) 0.8804(12) 0.048(6) Uiso 1 1 d . . . . .
C5A C 0.32903(9) 0.50334(10) 0.75528(10) 0.0298(3) Uani 1 1 d . . . . .
H5A H 0.2841(11) 0.5542(13) 0.7474(11) 0.033(4) Uiso 1 1 d . . . . .
C6A C 0.34696(7) 0.43218(9) 0.68891(9) 0.0222(2) Uani 1 1 d . . . . .
C7A C 0.41724(7) 0.34578(8) 0.52686(7) 0.0168(2) Uani 1 1 d . . . . .
C8A C 0.35021(7) 0.42090(9) 0.52950(8) 0.0213(2) Uani 1 1 d . . . . .
C9A C 0.33368(9) 0.47961(9) 0.45414(10) 0.0291(3) Uani 1 1 d . . . . .
H9A H 0.2852(12) 0.5298(14) 0.4579(11) 0.037(5) Uiso 1 1 d . . . . .
C10A C 0.38910(11) 0.46576(10) 0.38004(9) 0.0310(3) Uani 1 1 d . . . . .
H10A H 0.3769(12) 0.5050(15) 0.3241(12) 0.042(5) Uiso 1 1 d . . . . .
C11A C 0.46365(10) 0.40007(10) 0.38016(8) 0.0267(3) Uani 1 1 d . . . . .
H11A H 0.5042(13) 0.3966(15) 0.3334(14) 0.047(5) Uiso 1 1 d . . . . .
C12A C 0.47846(8) 0.34107(9) 0.45615(7) 0.0195(2) Uani 1 1 d . . . . .
C13A C 0.55030(8) 0.26657(8) 0.62239(7) 0.0148(2) Uani 1 1 d . . . . .
C14A C 0.59469(8) 0.27786(8) 0.70407(7) 0.0180(2) Uani 1 1 d . . . . .
C15A C 0.68859(8) 0.27025(9) 0.70739(9) 0.0243(3) Uani 1 1 d . . . . .
H15A H 0.7184(12) 0.2743(13) 0.7604(12) 0.032(4) Uiso 1 1 d . . . . .
C16A C 0.73528(9) 0.25825(10) 0.62715(9) 0.0274(3) Uani 1 1 d . . . . .
H16A H 0.8023(14) 0.2542(14) 0.6289(10) 0.037(5) Uiso 1 1 d . . . . .
C17A C 0.69249(8) 0.25982(9) 0.54414(9) 0.0241(3) Uani 1 1 d . . . . .
H17A H 0.7267(11) 0.2608(13) 0.4929(11) 0.030(4) Uiso 1 1 d . . . . .
C18A C 0.59853(8) 0.26749(8) 0.54228(8) 0.0178(2) Uani 1 1 d . . . . .

loop_
_atom_site_aniso_label
_atom_site_aniso_U_11
_atom_site_aniso_U_22
_atom_site_aniso_U_33
_atom_site_aniso_U_23
_atom_site_aniso_U_13
_atom_site_aniso_U_12
S1A 0.01858(15) 0.01540(15) 0.02513(16) 0.00058(9) -0.00147(9) -0.00356(9)
P1A 0.01153(15) 0.01287(14) 0.01526(14) -0.00040(8) -0.00055(8) -0.00024(9)
O1A 0.0281(4) 0.0256(4) 0.0155(4) 0.0022(3) -0.0041(3) -0.0031(3)
O2A 0.0148(4) 0.0219(4) 0.0414(5) -0.0044(4) -0.0022(3) 0.0042(3)
O3A 0.0258(4) 0.0245(4) 0.0160(4) -0.0021(3) 0.0030(3) 0.0020(3)
C1A 0.0169(5) 0.0168(5) 0.0206(5) -0.0036(4) 0.0053(4) -0.0041(4)
C2A 0.0247(6) 0.0199(5) 0.0175(5) -0.0006(4) 0.0038(4) -0.0065(4)
C3A 0.0377(7) 0.0282(6) 0.0203(6) -0.0063(5) 0.0079(5) -0.0135(5)
C4A 0.0376(7) 0.0250(6) 0.0350(7) -0.0136(5) 0.0191(6) -0.0111(5)
C5A 0.0229(6) 0.0202(5) 0.0464(8) -0.0107(5) 0.0148(5) -0.0044(5)
C6A 0.0151(5) 0.0186(5) 0.0329(6) -0.0053(4) 0.0060(4) -0.0031(4)
C7A 0.0165(5) 0.0144(5) 0.0195(5) 0.0011(4) -0.0054(4) -0.0012(4)
C8A 0.0162(5) 0.0153(5) 0.0323(6) 0.0000(4) -0.0076(4) -0.0013(4)
C9A 0.0264(6) 0.0153(5) 0.0456(8) 0.0055(5) -0.0194(5) -0.0025(4)
C10A 0.0417(8) 0.0198(6) 0.0313(7) 0.0107(5) -0.0194(5) -0.0104(5)
C11A 0.0383(7) 0.0229(6) 0.0189(6) 0.0037(4) -0.0063(5) -0.0104(5)
C12A 0.0239(5) 0.0164(5) 0.0182(5) 0.0004(4) -0.0041(4) -0.0032(4)
C13A 0.0127(5) 0.0134(5) 0.0184(5) 0.0008(3) -0.0011(3) 0.0006(4)
C14A 0.0189(5) 0.0148(5) 0.0203(5) 0.0028(4) -0.0042(4) -0.0014(4)
C15A 0.0193(5) 0.0172(5) 0.0365(7) 0.0044(4) -0.0124(5) -0.0019(4)
C16A 0.0132(6) 0.0175(5) 0.0516(8) 0.0020(5) -0.0020(4) 0.0016(4)
C17A 0.0168(5) 0.0177(5) 0.0376(7) -0.0001(5) 0.0080(5) 0.0021(4)
C18A 0.0173(5) 0.0143(5) 0.0218(5) -0.0009(4) 0.0025(4) 0.0011(4)

loop_
_atom_type_symbol
_atom_type_description
_atom_type_scat_dispersion_real
_atom_type_scat_dispersion_imag
_atom_type_scat_source
C C 0.0140 0.0070 'International Tables Vol C Tables 4.2.6.8 and 6.1.1.4'
H H 0.0000 0.0000 'International Tables Vol C Tables 4.2.6.8 and 6.1.1.4'
O O 0.0390 0.0250 'International Tables Vol C Tables 4.2.6.8 and 6.1.1.4'
P P 0.2540 0.3350 'International Tables Vol C Tables 4.2.6.8 and 6.1.1.4'
S S 0.2920 0.4250 'International Tables Vol C Tables 4.2.6.8 and 6.1.1.4'

loop_
_geom_angle_atom_site_label_1
_geom_angle_atom_site_label_2
_geom_angle_atom_site_label_3
_geom_angle
_geom_angle_site_symmetry_1
_geom_angle_site_symmetry_3
C1A P1A S1A 119.99(4) . .
C7A P1A S1A 119.28(4) . .
C7A P1A C1A 97.45(6) . .
C7A P1A C13A 97.45(5) . .
C13A P1A S1A 119.91(4) . .
C13A P1A C1A 97.70(5) . .
C14A O1A C2A 118.47(8) . .
C6A O2A C8A 117.30(9) . .
C18A O3A C12A 118.61(8) . .
C2A C1A P1A 119.60(9) . .
C2A C1A C6A 120.78(10) . .
C6A C1A P1A 119.04(9) . .
C1A C2A O1A 121.08(10) . .
C3A C2A O1A 119.32(11) . .
C3A C2A C1A 119.57(12) . .
C2A C3A H3A 119.7(11) . .
C2A C3A C4A 117.88(13) . .
C4A C3A H3A 122.4(11) . .
C3A C4A H4A 116.0(12) . .
C5A C4A C3A 123.06(12) . .
C5A C4A H4A 120.6(12) . .
C4A C5A H5A 120.9(10) . .
C6A C5A C4A 117.87(12) . .
C6A C5A H5A 121.2(10) . .
C1A C6A O2A 120.51(10) . .
C5A C6A O2A 119.64(11) . .
C5A C6A C1A 119.84(12) . .
C8A C7A P1A 119.07(9) . .
C12A C7A P1A 119.78(8) . .
C12A C7A C8A 120.82(10) . .
C7A C8A O2A 120.41(10) . .
C9A C8A O2A 120.04(11) . .
C9A C8A C7A 119.55(12) . .
C8A C9A H9A 117.3(10) . .
C8A C9A C10A 118.19(12) . .
C10A C9A H9A 124.5(10) . .
C9A C10A H10A 119.6(11) . .
C9A C10A C11A 122.90(11) . .
C11A C10A H10A 117.5(11) . .
C10A C11A H11A 122.7(13) . .
C12A C11A C10A 117.84(12) . .
C12A C11A H11A 119.4(13) . .
C7A C12A O3A 121.07(10) . .
C11A C12A O3A 119.33(11) . .
C11A C12A C7A 119.59(11) . .
C14A C13A P1A 119.45(8) . .
C18A C13A P1A 119.35(8) . .
C18A C13A C14A 120.84(11) . .
O1A C14A C13A 121.23(10) . .
O1A C14A C15A 119.27(10) . .
C15A C14A C13A 119.47(11) . .
C14A C15A H15A 120.7(11) . .
C14A C15A C16A 118.06(11) . .
C16A C15A H15A 121.3(11) . .
C15A C16A H16A 118.5(9) . .
C15A C16A C17A 122.83(11) . .
C17A C16A H16A 118.4(9) . .
C16A C17A H17A 119.6(10) . .
C18A C17A C16A 118.09(11) . .
C18A C17A H17A 122.1(10) . .
O3A C18A C13A 121.52(10) . .
O3A C18A C17A 119.03(10) . .
C17A C18A C13A 119.43(11) . .

loop_
_geom_bond_atom_site_label_1
_geom_bond_atom_site_label_2
_geom_bond_distance
_geom_bond_site_symmetry_2
S1A P1A 1.9373(4) .
P1A C1A 1.7561(11) .
P1A C7A 1.7553(11) .
P1A C13A 1.7556(12) .
O1A C2A 1.3982(15) .
O1A C14A 1.3884(14) .
O2A C6A 1.3977(15) .
O2A C8A 1.3978(15) .
O3A C12A 1.3947(14) .
O3A C18A 1.3866(14) .
C1A C2A 1.3915(16) .
C1A C6A 1.3951(16) .
C2A C3A 1.3892(16) .
C3A H3A 0.919(17) .
C3A C4A 1.397(2) .
C4A H4A 1.00(2) .
C4A C5A 1.389(2) .
C5A H5A 0.947(17) .
C5A C6A 1.3864(17) .
C7A C8A 1.3952(15) .
C7A C12A 1.3911(16) .
C8A C9A 1.3853(17) .
C9A H9A 0.973(18) .
C9A C10A 1.388(2) .
C10A H10A 0.997(19) .
C10A C11A 1.396(2) .
C11A H11A 0.92(2) .
C11A C12A 1.3908(16) .
C13A C14A 1.3930(14) .
C13A C18A 1.3924(15) .
C14A C15A 1.3891(16) .
C15A H15A 0.908(18) .
C15A C16A 1.3915(19) .
C16A H16A 0.99(2) .
C16A C17A 1.3919(18) .
C17A H17A 0.917(17) .
C17A C18A 1.3894(16) .

loop_
_geom_torsion_atom_site_label_1
_geom_torsion_atom_site_label_2
_geom_torsion_atom_site_label_3
_geom_torsion_atom_site_label_4
_geom_torsion
_geom_torsion_site_symmetry_1
_geom_torsion_site_symmetry_2
_geom_torsion_site_symmetry_3
_geom_torsion_site_symmetry_4
S1A P1A C1A C2A 95.70(9) . . . .
S1A P1A C1A C6A -92.90(9) . . . .
S1A P1A C7A C8A 92.20(9) . . . .
S1A P1A C7A C12A -94.34(9) . . . .
S1A P1A C13A C14A -94.04(9) . . . .
S1A P1A C13A C18A 92.81(9) . . . .
P1A C1A C2A O1A 3.90(14) . . . .
P1A C1A C2A C3A -177.78(9) . . . .
P1A C1A C6A O2A -3.12(15) . . . .
P1A C1A C6A C5A 177.89(9) . . . .
P1A C7A C8A O2A 5.46(14) . . . .
P1A C7A C8A C9A -174.88(9) . . . .
P1A C7A C12A O3A -5.15(14) . . . .
P1A C7A C12A C11A 175.61(9) . . . .
P1A C13A C14A O1A -7.27(14) . . . .
P1A C13A C14A C15A 174.47(9) . . . .
P1A C13A C18A O3A 7.47(14) . . . .
P1A C13A C18A C17A -174.49(8) . . . .
O1A C2A C3A C4A 174.52(11) . . . .
O1A C14A C15A C16A -174.08(10) . . . .
O2A C8A C9A C10A 175.47(11) . . . .
C1A P1A C7A C8A -38.44(10) . . . .
C1A P1A C7A C12A 135.02(9) . . . .
C1A P1A C13A C14A 37.24(10) . . . .
C1A P1A C13A C18A -135.91(9) . . . .
C1A C2A C3A C4A -3.83(17) . . . .
C2A O1A C14A C13A -34.88(14) . . . .
C2A O1A C14A C15A 143.38(11) . . . .
C2A C1A C6A O2A 168.17(10) . . . .
C2A C1A C6A C5A -10.81(17) . . . .
C2A C3A C4A C5A -3.51(19) . . . .
C3A C4A C5A C6A 3.70(19) . . . .
C4A C5A C6A O2A -175.54(11) . . . .
C4A C5A C6A C1A 3.45(17) . . . .
C6A O2A C8A C7A 39.51(15) . . . .
C6A O2A C8A C9A -140.16(11) . . . .
C6A C1A C2A O1A -167.35(10) . . . .
C6A C1A C2A C3A 10.98(17) . . . .
C7A P1A C1A C2A -134.13(9) . . . .
C7A P1A C1A C6A 37.26(10) . . . .
C7A P1A C13A C14A 135.85(9) . . . .
C7A P1A C13A C18A -37.30(9) . . . .
C7A C8A C9A C10A -4.20(17) . . . .
C8A O2A C6A C1A -40.82(15) . . . .
C8A O2A C6A C5A 138.17(11) . . . .
C8A C7A C12A O3A 168.19(10) . . . .
C8A C7A C12A C11A -11.05(16) . . . .
C8A C9A C10A C11A -3.97(19) . . . .
C9A C10A C11A C12A 4.63(19) . . . .
C10A C11A C12A O3A -176.36(11) . . . .
C10A C11A C12A C7A 2.89(17) . . . .
C12A O3A C18A C13A 34.23(14) . . . .
C12A O3A C18A C17A -143.81(10) . . . .
C12A C7A C8A O2A -167.93(10) . . . .
C12A C7A C8A C9A 11.74(16) . . . .
C13A P1A C1A C2A -35.52(10) . . . .
C13A P1A C1A C6A 135.87(9) . . . .
C13A P1A C7A C8A -137.26(9) . . . .
C13A P1A C7A C12A 36.20(10) . . . .
C13A C14A C15A C16A 4.22(16) . . . .
C14A O1A C2A C1A 36.75(15) . . . .
C14A O1A C2A C3A -141.57(11) . . . .
C14A C13A C18A O3A -165.59(10) . . . .
C14A C13A C18A C17A 12.45(16) . . . .
C14A C15A C16A C17A 4.00(18) . . . .
C15A C16A C17A C18A -4.03(18) . . . .
C16A C17A C18A O3A 173.91(10) . . . .
C16A C17A C18A C13A -4.18(16) . . . .
C18A O3A C12A C7A -35.49(14) . . . .
C18A O3A C12A C11A 143.75(11) . . . .
C18A C13A C14A O1A 165.78(10) . . . .
C18A C13A C14A C15A -12.48(16) . . . .

_cod_database_fobs_code 4517241
